data_2023196
loop_
_publ_author_name
'Madhan, S.'
'NizamMohideen, M.'
'Pavunkumar, Vinayagam'
'MohanaKrishnan, Arasambattu K.'

_publ_section_title
;
 The crystal structure determination and Hirshfeld surface analysis of
 N-acetyl-N-3-methoxyphenyl and N-phenylsulfonyl-N-(2,5-dimethoxyphenyl)
 derivatives of [1-(phenylsulfonyl)-1H-indol-2-yl]methanamine
;
_journal_coeditor_code NU2006
_journal_issue 8
_journal_name_full 'Acta Crystallographica Section E Crystallographic Communications'
_journal_paper_doi 10.1107/S2056989024006649
_journal_volume 80
_journal_year 2024
_chemical_formula_iupac 'C24 H22 N2 O4 S'
_chemical_formula_moiety 'C24 H22 N2 O4 S'
_chemical_formula_sum 'C24 H22 N2 O4 S'
_chemical_formula_weight 434.49
_chemical_name_systematic <i>N</i>-(3-Methoxyphenyl)-<i>N</i>-{[1-(phenylsulfonyl)-1<i>H</i>-indol-2-yl]methyl}acetamide
_space_group_crystal_system monoclinic
_space_group_IT_number 14
_space_group_name_Hall '-P 2ybc'
_space_group_name_H-M_alt 'P 1 21/c 1'
_atom_sites_solution_hydrogens geom
_atom_sites_solution_primary direct
_atom_sites_solution_secondary difmap
_audit_creation_method SHELXL-2018/3
_cell_angle_alpha 90
_cell_angle_beta 99.388(8)
_cell_angle_gamma 90
_cell_formula_units_Z 4
_cell_length_a 13.6698(17)
_cell_length_b 19.781(2)
_cell_length_c 8.1056(10)
_cell_measurement_reflns_used 47234
_cell_measurement_temperature 305(2)
_cell_measurement_theta_max 24.996
_cell_measurement_theta_min 1.403
_cell_volume 2162.4(4)
_computing_cell_refinement
;
SAINT (Bruker, 2016)
;
_computing_data_collection
;
APEX2 (Bruker, 2016)
;
_computing_data_reduction
;
SAINT (Bruker, 2016)
;
_computing_molecular_graphics
;
ORTEP-3 for Windows (Farrugia, 2012) and PLATON (Spek, 2020)
;
_computing_publication_material
;
WinGX (Farrugia, 2012), pubCIF (Westrip, 2010) and PLATON (Spek,
2020)
;
_computing_structure_refinement
;
<i>SHELXL2018/3</i> (Sheldrick, 2015)
;
_computing_structure_solution
;
<i>SHELXS2018/3</i> (Sheldrick, 2008)
;
_diffrn_ambient_temperature 305(2)
_diffrn_measured_fraction_theta_full 0.998
_diffrn_measured_fraction_theta_max 0.996
_diffrn_measurement_device_type 'Bruker D8 Venture Diffractometer'
_diffrn_measurement_method '\w and \f scans'
_diffrn_radiation_type CuK\a
_diffrn_radiation_wavelength 1.54178
_diffrn_reflns_av_R_equivalents 0.0867
_diffrn_reflns_av_unetI/netI 0.0309
_diffrn_reflns_limit_h_max 16
_diffrn_reflns_limit_h_min -16
_diffrn_reflns_limit_k_max 23
_diffrn_reflns_limit_k_min -23
_diffrn_reflns_limit_l_max 9
_diffrn_reflns_limit_l_min -9
_diffrn_reflns_number 47234
_diffrn_reflns_theta_full 67.679
_diffrn_reflns_theta_max 68.553
_diffrn_reflns_theta_min 3.277
_diffrn_source 'micro focus sealed tube'
_exptl_absorpt_coefficient_mu 1.610
_exptl_absorpt_correction_T_max 0.7531
_exptl_absorpt_correction_T_min 0.6341
_exptl_absorpt_correction_type multi-scan
_exptl_absorpt_process_details
;
(<i>SADABS</i>; Krause <i>et al.</i>,  2015)
;
_exptl_crystal_colour Colorless
_exptl_crystal_density_diffrn 1.335
_exptl_crystal_description prism
_exptl_crystal_F_000 912
_exptl_crystal_size_max 0.163
_exptl_crystal_size_mid 0.131
_exptl_crystal_size_min 0.043
_refine_diff_density_max 0.273
_refine_diff_density_min -0.413
_refine_ls_extinction_coef 0.0036(4)
_refine_ls_extinction_expression Fc^*^=kFc[1+0.001xFc^2^\l^3^/sin(2\q)]^-1/4^
_refine_ls_extinction_method
;
<i>SHELXL2018/3</i> (Sheldrick, 2015)
;
_refine_ls_goodness_of_fit_ref 1.066
_refine_ls_hydrogen_treatment constr
_refine_ls_matrix_type full
_refine_ls_number_parameters 283
_refine_ls_number_reflns 3963
_refine_ls_number_restraints 0
_refine_ls_restrained_S_all 1.066
_refine_ls_R_factor_all 0.0994
_refine_ls_R_factor_gt 0.0577
_refine_ls_shift/su_max 0.001
_refine_ls_shift/su_mean 0.000
_refine_ls_structure_factor_coef Fsqd
_refine_ls_weighting_details 'w=1/[\s^2^(Fo^2^)+(0.0662P)^2^+2.3955P] where P=(Fo^2^+2Fc^2^)/3'
_refine_ls_weighting_scheme calc
_refine_ls_wR_factor_gt 0.1376
_refine_ls_wR_factor_ref 0.1785
_reflns_number_gt 2595
_reflns_number_total 3963
_reflns_threshold_expression 'I > 2\s(I)'
_cod_data_source_file nu2006.cif
_cod_data_source_block I
_cod_original_cell_volume 2162.4(5)
_cod_original_sg_symbol_H-M 'P 21/c'
_cod_database_code 2023196
_shelx_space_group_comment
;
The symmetry employed for this shelxl refinement is uniquely defined
by the following loop, which should always be used as a source of
symmetry information in preference to the above space-group names.
They are only intended as comments.
;
_shelx_estimated_absorpt_t_min 0.779
_shelx_estimated_absorpt_t_max 0.934

loop_
_space_group_symop_operation_xyz
'x, y, z'
'-x, y+1/2, -z+1/2'
'-x, -y, -z'
'x, -y-1/2, z-1/2'

loop_
_atom_site_type_symbol
_atom_site_label
_atom_site_fract_x
_atom_site_fract_y
_atom_site_fract_z
_atom_site_U_iso_or_equiv
_atom_site_adp_type
_atom_site_calc_flag
_atom_site_occupancy
_atom_site_disorder_assembly
_atom_site_disorder_group
C C1 0.5527(2) 0.58150(16) 0.5180(4) 0.0494(8) Uani d 1 . .
C C2 0.4749(3) 0.61289(19) 0.5779(5) 0.0613(9) Uani d 1 . .
H H2 0.471182 0.613774 0.691426 0.074 Uiso calc 1 . .
C C3 0.4031(3) 0.6428(2) 0.4613(5) 0.0727(11) Uani d 1 . .
H H3 0.350636 0.665179 0.497364 0.087 Uiso calc 1 . .
C C4 0.4072(3) 0.6402(2) 0.2915(5) 0.0781(12) Uani d 1 . .
H H4 0.357245 0.660465 0.216034 0.094 Uiso calc 1 . .
C C5 0.4840(3) 0.6083(2) 0.2333(5) 0.0673(10) Uani d 1 . .
H H5 0.485845 0.606208 0.119252 0.081 Uiso calc 1 . .
C C6 0.5586(2) 0.57918(17) 0.3473(4) 0.0513(8) Uani d 1 . .
C C7 0.6486(3) 0.54485(18) 0.3303(4) 0.0555(8) Uani d 1 . .
H H7 0.670758 0.536369 0.229756 0.067 Uiso calc 1 . .
C C8 0.6960(2) 0.52676(16) 0.4825(4) 0.0502(8) Uani d 1 . .
C C9 0.7198(3) 0.64340(19) 0.8178(4) 0.0599(9) Uani d 1 . .
C C10 0.6621(4) 0.6939(2) 0.8699(6) 0.0867(13) Uani d 1 . .
H H10 0.600910 0.683953 0.899914 0.104 Uiso calc 1 . .
C C11 0.6973(5) 0.7597(3) 0.8766(8) 0.1113(19) Uani d 1 . .
H H11 0.659700 0.794043 0.913607 0.134 Uiso calc 1 . .
C C12 0.7863(5) 0.7751(3) 0.8299(7) 0.1083(18) Uani d 1 . .
H H12 0.808546 0.819604 0.833023 0.130 Uiso calc 1 . .
C C13 0.8418(4) 0.7248(3) 0.7790(7) 0.1038(17) Uani d 1 . .
H H13 0.902906 0.735134 0.748880 0.125 Uiso calc 1 . .
C C14 0.8097(3) 0.6589(2) 0.7709(6) 0.0824(12) Uani d 1 . .
H H14 0.848301 0.625099 0.734269 0.099 Uiso calc 1 . .
C C15 0.7907(3) 0.48792(19) 0.5282(4) 0.0591(9) Uani d 1 . .
H H15A 0.837940 0.514936 0.602804 0.071 Uiso calc 1 . .
H H15B 0.777940 0.446945 0.586890 0.071 Uiso calc 1 . .
C C16 0.8217(2) 0.40106(16) 0.3218(4) 0.0484(8) Uani d 1 . .
C C17 0.8897(2) 0.35387(16) 0.3928(4) 0.0525(8) Uani d 1 . .
H H17 0.943506 0.367152 0.471601 0.063 Uiso calc 1 . .
C C18 0.8780(3) 0.28657(17) 0.3468(4) 0.0544(8) Uani d 1 . .
C C19 0.7983(3) 0.26690(19) 0.2299(5) 0.0618(9) Uani d 1 . .
H H19 0.789780 0.221723 0.199177 0.074 Uiso calc 1 . .
C C20 0.7312(3) 0.3150(2) 0.1590(5) 0.0672(10) Uani d 1 . .
H H20 0.677551 0.301742 0.079824 0.081 Uiso calc 1 . .
C C21 0.7419(3) 0.38218(19) 0.2031(4) 0.0607(9) Uani d 1 . .
H H21 0.696470 0.414191 0.153903 0.073 Uiso calc 1 . .
C C22 0.9413(4) 0.1736(2) 0.3867(6) 0.0915(14) Uani d 1 . .
H H22A 0.879674 0.156372 0.411348 0.137 Uiso calc 1 . .
H H22B 0.995389 0.149874 0.452372 0.137 Uiso calc 1 . .
H H22C 0.943939 0.167330 0.270103 0.137 Uiso calc 1 . .
C C23 0.8979(3) 0.51411(18) 0.3257(5) 0.0578(9) Uani d 1 . .
C C24 0.9462(3) 0.4928(2) 0.1812(5) 0.0687(10) Uani d 1 . .
H H24A 0.992634 0.526852 0.159832 0.103 Uiso calc 1 . .
H H24B 0.896515 0.487187 0.083803 0.103 Uiso calc 1 . .
H H24C 0.980398 0.450824 0.207134 0.103 Uiso calc 1 . .
N N1 0.63700(19) 0.54697(14) 0.6039(3) 0.0495(7) Uani d 1 . .
N N2 0.8335(2) 0.47013(13) 0.3784(3) 0.0516(7) Uani d 1 . .
O O1 0.5933(2) 0.55538(14) 0.8893(3) 0.0732(8) Uani d 1 . .
O O2 0.7592(2) 0.51507(13) 0.8517(3) 0.0735(8) Uani d 1 . .
O O3 0.9487(2) 0.24362(12) 0.4258(4) 0.0755(8) Uani d 1 . .
O O4 0.9139(2) 0.56971(13) 0.3939(4) 0.0815(9) Uani d 1 . .
S S1 0.67746(7) 0.55995(5) 0.80653(10) 0.0577(3) Uani d 1 . .

loop_
_atom_site_aniso_label
_atom_site_aniso_U_11
_atom_site_aniso_U_22
_atom_site_aniso_U_33
_atom_site_aniso_U_12
_atom_site_aniso_U_13
_atom_site_aniso_U_23
C1 0.0507(18) 0.0488(18) 0.0484(18) 0.0017(14) 0.0070(14) 0.0016(14)
C2 0.061(2) 0.071(2) 0.055(2) 0.0074(19) 0.0169(17) 0.0000(17)
C3 0.062(2) 0.088(3) 0.070(3) 0.019(2) 0.0174(19) 0.004(2)
C4 0.069(2) 0.096(3) 0.069(3) 0.024(2) 0.012(2) 0.016(2)
C5 0.066(2) 0.083(3) 0.053(2) 0.014(2) 0.0087(17) 0.0099(19)
C6 0.0535(18) 0.0532(19) 0.0469(18) 0.0029(15) 0.0074(14) 0.0035(14)
C7 0.062(2) 0.062(2) 0.0441(18) 0.0094(17) 0.0107(15) 0.0019(15)
C8 0.0541(18) 0.0479(18) 0.0489(18) 0.0059(15) 0.0094(14) -0.0045(14)
C9 0.069(2) 0.062(2) 0.0469(19) 0.0051(18) 0.0015(16) -0.0058(16)
C10 0.091(3) 0.072(3) 0.097(3) 0.007(2) 0.014(3) -0.022(2)
C11 0.141(5) 0.063(3) 0.125(5) 0.005(3) 0.007(4) -0.030(3)
C12 0.147(5) 0.070(3) 0.100(4) -0.029(4) -0.003(4) -0.009(3)
C13 0.105(4) 0.089(4) 0.117(4) -0.033(3) 0.018(3) -0.013(3)
C14 0.078(3) 0.078(3) 0.093(3) -0.009(2) 0.018(2) -0.015(2)
C15 0.062(2) 0.063(2) 0.0498(19) 0.0096(17) 0.0032(16) -0.0078(16)
C16 0.0477(17) 0.0484(18) 0.0498(18) -0.0023(14) 0.0101(14) -0.0055(14)
C17 0.0519(18) 0.0469(19) 0.0570(19) -0.0013(15) 0.0035(15) -0.0051(15)
C18 0.057(2) 0.0495(19) 0.057(2) 0.0028(16) 0.0110(16) 0.0052(15)
C19 0.072(2) 0.052(2) 0.063(2) -0.0132(18) 0.0132(18) -0.0067(17)
C20 0.066(2) 0.068(2) 0.063(2) -0.010(2) -0.0016(18) -0.0101(19)
C21 0.059(2) 0.062(2) 0.059(2) 0.0033(18) 0.0037(16) -0.0056(17)
C22 0.119(4) 0.047(2) 0.107(4) 0.013(2) 0.014(3) -0.001(2)
C23 0.0501(19) 0.051(2) 0.070(2) 0.0038(16) 0.0001(16) -0.0033(17)
C24 0.064(2) 0.067(2) 0.078(3) -0.0058(19) 0.0183(19) 0.005(2)
N1 0.0545(16) 0.0554(16) 0.0385(14) 0.0040(13) 0.0077(11) -0.0023(11)
N2 0.0515(15) 0.0473(15) 0.0566(16) 0.0022(13) 0.0101(12) -0.0067(12)
O1 0.0866(19) 0.0873(19) 0.0511(14) -0.0085(15) 0.0270(13) 0.0007(13)
O2 0.0924(19) 0.0701(17) 0.0512(14) 0.0249(15) -0.0085(13) 0.0035(12)
O3 0.0819(18) 0.0497(15) 0.091(2) 0.0084(13) 0.0019(15) 0.0007(13)
O4 0.0768(18) 0.0556(16) 0.108(2) -0.0049(14) 0.0034(16) -0.0171(15)
S1 0.0714(6) 0.0588(6) 0.0420(5) 0.0043(4) 0.0062(4) -0.0007(4)

loop_
_atom_type_symbol
_atom_type_description
_atom_type_scat_dispersion_real
_atom_type_scat_dispersion_imag
_atom_type_scat_source
C C 0.0181 0.0091 'International Tables Vol C Tables 4.2.6.8 and 6.1.1.4'
H H 0.0000 0.0000 'International Tables Vol C Tables 4.2.6.8 and 6.1.1.4'
N N 0.0311 0.0180 'International Tables Vol C Tables 4.2.6.8 and 6.1.1.4'
O O 0.0492 0.0322 'International Tables Vol C Tables 4.2.6.8 and 6.1.1.4'
S S 0.3331 0.5567 'International Tables Vol C Tables 4.2.6.8 and 6.1.1.4'

loop_
_geom_angle_atom_site_label_1
_geom_angle_atom_site_label_2
_geom_angle_atom_site_label_3
_geom_angle_site_symmetry_1
_geom_angle_site_symmetry_3
_geom_angle
_geom_angle_publ_flag
C2 C1 C6 . . 122.1(3) ?
C2 C1 N1 . . 130.7(3) ?
C6 C1 N1 . . 107.2(3) ?
C3 C2 C1 . . 116.9(3) ?
C3 C2 H2 . . 121.5 ?
C1 C2 H2 . . 121.5 ?
C2 C3 C4 . . 121.7(4) ?
C2 C3 H3 . . 119.2 ?
C4 C3 H3 . . 119.2 ?
C5 C4 C3 . . 121.0(4) ?
C5 C4 H4 . . 119.5 ?
C3 C4 H4 . . 119.5 ?
C4 C5 C6 . . 118.9(4) ?
C4 C5 H5 . . 120.6 ?
C6 C5 H5 . . 120.6 ?
C5 C6 C1 . . 119.4(3) ?
C5 C6 C7 . . 133.1(3) ?
C1 C6 C7 . . 107.5(3) ?
C8 C7 C6 . . 109.3(3) ?
C8 C7 H7 . . 125.3 ?
C6 C7 H7 . . 125.3 ?
C7 C8 N1 . . 108.4(3) ?
C7 C8 C15 . . 129.1(3) ?
N1 C8 C15 . . 122.4(3) ?
C14 C9 C10 . . 120.1(4) ?
C14 C9 S1 . . 119.9(3) ?
C10 C9 S1 . . 119.9(3) ?
C9 C10 C11 . . 118.7(5) ?
C9 C10 H10 . . 120.7 ?
C11 C10 H10 . . 120.7 ?
C12 C11 C10 . . 121.1(5) ?
C12 C11 H11 . . 119.4 ?
C10 C11 H11 . . 119.4 ?
C13 C12 C11 . . 119.3(5) ?
C13 C12 H12 . . 120.4 ?
C11 C12 H12 . . 120.4 ?
C12 C13 C14 . . 121.4(5) ?
C12 C13 H13 . . 119.3 ?
C14 C13 H13 . . 119.3 ?
C13 C14 C9 . . 119.4(5) ?
C13 C14 H14 . . 120.3 ?
C9 C14 H14 . . 120.3 ?
N2 C15 C8 . . 111.2(3) ?
N2 C15 H15A . . 109.4 ?
C8 C15 H15A . . 109.4 ?
N2 C15 H15B . . 109.4 ?
C8 C15 H15B . . 109.4 ?
H15A C15 H15B . . 108.0 ?
C17 C16 C21 . . 120.7(3) ?
C17 C16 N2 . . 118.5(3) ?
C21 C16 N2 . . 120.8(3) ?
C16 C17 C18 . . 120.0(3) ?
C16 C17 H17 . . 120.0 ?
C18 C17 H17 . . 120.0 ?
O3 C18 C19 . . 124.5(3) ?
O3 C18 C17 . . 115.5(3) ?
C19 C18 C17 . . 120.0(3) ?
C18 C19 C20 . . 119.3(3) ?
C18 C19 H19 . . 120.4 ?
C20 C19 H19 . . 120.4 ?
C21 C20 C19 . . 121.4(3) ?
C21 C20 H20 . . 119.3 ?
C19 C20 H20 . . 119.3 ?
C20 C21 C16 . . 118.6(3) ?
C20 C21 H21 . . 120.7 ?
C16 C21 H21 . . 120.7 ?
O3 C22 H22A . . 109.5 ?
O3 C22 H22B . . 109.5 ?
H22A C22 H22B . . 109.5 ?
O3 C22 H22C . . 109.5 ?
H22A C22 H22C . . 109.5 ?
H22B C22 H22C . . 109.5 ?
O4 C23 N2 . . 120.5(4) ?
O4 C23 C24 . . 122.2(4) ?
N2 C23 C24 . . 117.3(3) ?
C23 C24 H24A . . 109.5 ?
C23 C24 H24B . . 109.5 ?
H24A C24 H24B . . 109.5 ?
C23 C24 H24C . . 109.5 ?
H24A C24 H24C . . 109.5 ?
H24B C24 H24C . . 109.5 ?
C1 N1 C8 . . 107.5(2) ?
C1 N1 S1 . . 121.4(2) ?
C8 N1 S1 . . 126.1(2) ?
C23 N2 C16 . . 123.5(3) ?
C23 N2 C15 . . 118.2(3) ?
C16 N2 C15 . . 116.7(3) ?
C18 O3 C22 . . 118.9(3) ?
O1 S1 O2 . . 119.83(17) ?
O1 S1 N1 . . 106.91(15) ?
O2 S1 N1 . . 106.10(14) ?
O1 S1 C9 . . 108.73(18) ?
O2 S1 C9 . . 109.62(18) ?
N1 S1 C9 . . 104.54(15) ?

loop_
_geom_bond_atom_site_label_1
_geom_bond_atom_site_label_2
_geom_bond_site_symmetry_2
_geom_bond_distance
_geom_bond_publ_flag
C1 C2 . 1.386(5) ?
C1 C6 . 1.400(4) ?
C1 N1 . 1.420(4) ?
C2 C3 . 1.379(5) ?
C2 H2 . 0.9300 ?
C3 C4 . 1.387(6) ?
C3 H3 . 0.9300 ?
C4 C5 . 1.373(5) ?
C4 H4 . 0.9300 ?
C5 C6 . 1.385(5) ?
C5 H5 . 0.9300 ?
C6 C7 . 1.431(5) ?
C7 C8 . 1.345(4) ?
C7 H7 . 0.9300 ?
C8 N1 . 1.427(4) ?
C8 C15 . 1.499(5) ?
C9 C14 . 1.380(6) ?
C9 C10 . 1.381(5) ?
C9 S1 . 1.746(4) ?
C10 C11 . 1.386(7) ?
C10 H10 . 0.9300 ?
C11 C12 . 1.365(8) ?
C11 H11 . 0.9300 ?
C12 C13 . 1.357(8) ?
C12 H12 . 0.9300 ?
C13 C14 . 1.373(6) ?
C13 H13 . 0.9300 ?
C14 H14 . 0.9300 ?
C15 N2 . 1.473(4) ?
C15 H15A . 0.9700 ?
C15 H15B . 0.9700 ?
C16 C17 . 1.375(5) ?
C16 C21 . 1.383(5) ?
C16 N2 . 1.442(4) ?
C17 C18 . 1.385(5) ?
C17 H17 . 0.9300 ?
C18 O3 . 1.366(4) ?
C18 C19 . 1.378(5) ?
C19 C20 . 1.380(5) ?
C19 H19 . 0.9300 ?
C20 C21 . 1.378(5) ?
C20 H20 . 0.9300 ?
C21 H21 . 0.9300 ?
C22 O3 . 1.420(5) ?
C22 H22A . 0.9600 ?
C22 H22B . 0.9600 ?
C22 H22C . 0.9600 ?
C23 O4 . 1.234(4) ?
C23 N2 . 1.356(4) ?
C23 C24 . 1.496(5) ?
C24 H24A . 0.9600 ?
C24 H24B . 0.9600 ?
C24 H24C . 0.9600 ?
N1 S1 . 1.665(3) ?
O1 S1 . 1.426(3) ?
O2 S1 . 1.427(3) ?

loop_
_geom_hbond_atom_site_label_D
_geom_hbond_atom_site_label_H
_geom_hbond_atom_site_label_A
_geom_hbond_site_symmetry_A
_geom_hbond_distance_DH
_geom_hbond_distance_HA
_geom_hbond_distance_DA
_geom_hbond_angle_DHA
_geom_hbond_publ_flag
C2 H2 O1 . 0.93 2.41 2.993(5) 120 yes
C5 H5 O1 1_554 0.93 2.75 3.530(5) 143 yes
C7 H7 O1 1_554 0.93 2.81 3.537(4) 135 yes
C12 H12 O4 4_576 0.93 2.62 3.527(6) 164 yes
C13 H13 O3 3_766 0.93 2.69 3.591(7) 164 yes
C17 H17 O4 3_766 0.93 2.42 3.312(4) 161 yes
C24 H24B O2 1_554 0.96 2.49 3.410(5) 160 yes

loop_
_geom_torsion_atom_site_label_1
_geom_torsion_atom_site_label_2
_geom_torsion_atom_site_label_3
_geom_torsion_atom_site_label_4
_geom_torsion_site_symmetry_1
_geom_torsion_site_symmetry_2
_geom_torsion_site_symmetry_3
_geom_torsion_site_symmetry_4
_geom_torsion
_geom_torsion_publ_flag
C6 C1 C2 C3 . . . . -0.7(6) ?
N1 C1 C2 C3 . . . . 179.7(4) ?
C1 C2 C3 C4 . . . . 1.5(6) ?
C2 C3 C4 C5 . . . . -0.7(7) ?
C3 C4 C5 C6 . . . . -0.9(7) ?
C4 C5 C6 C1 . . . . 1.7(6) ?
C4 C5 C6 C7 . . . . -177.7(4) ?
C2 C1 C6 C5 . . . . -0.9(5) ?
N1 C1 C6 C5 . . . . 178.8(3) ?
C2 C1 C6 C7 . . . . 178.6(3) ?
N1 C1 C6 C7 . . . . -1.7(4) ?
C5 C6 C7 C8 . . . . 179.4(4) ?
C1 C6 C7 C8 . . . . 0.0(4) ?
C6 C7 C8 N1 . . . . 1.7(4) ?
C6 C7 C8 C15 . . . . 177.7(3) ?
C14 C9 C10 C11 . . . . -1.1(7) ?
S1 C9 C10 C11 . . . . -179.6(4) ?
C9 C10 C11 C12 . . . . 1.2(8) ?
C10 C11 C12 C13 . . . . -1.2(9) ?
C11 C12 C13 C14 . . . . 1.0(9) ?
C12 C13 C14 C9 . . . . -0.9(8) ?
C10 C9 C14 C13 . . . . 0.9(7) ?
S1 C9 C14 C13 . . . . 179.5(4) ?
C7 C8 C15 N2 . . . . 1.1(5) ?
N1 C8 C15 N2 . . . . 176.6(3) ?
C21 C16 C17 C18 . . . . -0.7(5) ?
N2 C16 C17 C18 . . . . 177.0(3) ?
C16 C17 C18 O3 . . . . -179.3(3) ?
C16 C17 C18 C19 . . . . 0.1(5) ?
O3 C18 C19 C20 . . . . 179.7(3) ?
C17 C18 C19 C20 . . . . 0.4(5) ?
C18 C19 C20 C21 . . . . -0.3(6) ?
C19 C20 C21 C16 . . . . -0.4(6) ?
C17 C16 C21 C20 . . . . 0.9(5) ?
N2 C16 C21 C20 . . . . -176.8(3) ?
C2 C1 N1 C8 . . . . -177.6(4) ?
C6 C1 N1 C8 . . . . 2.7(4) ?
C2 C1 N1 S1 . . . . -21.1(5) ?
C6 C1 N1 S1 . . . . 159.3(2) ?
C7 C8 N1 C1 . . . . -2.7(4) ?
C15 C8 N1 C1 . . . . -179.1(3) ?
C7 C8 N1 S1 . . . . -157.9(3) ?
C15 C8 N1 S1 . . . . 25.7(5) ?
O4 C23 N2 C16 . . . . -170.7(3) ?
C24 C23 N2 C16 . . . . 10.4(5) ?
O4 C23 N2 C15 . . . . -5.6(5) ?
C24 C23 N2 C15 . . . . 175.6(3) ?
C17 C16 N2 C23 . . . . 80.1(4) ?
C21 C16 N2 C23 . . . . -102.1(4) ?
C17 C16 N2 C15 . . . . -85.2(4) ?
C21 C16 N2 C15 . . . . 92.5(4) ?
C8 C15 N2 C23 . . . . 90.1(4) ?
C8 C15 N2 C16 . . . . -103.7(3) ?
C19 C18 O3 C22 . . . . 0.1(6) ?
C17 C18 O3 C22 . . . . 179.4(4) ?
C1 N1 S1 O1 . . . . 48.3(3) ?
C8 N1 S1 O1 . . . . -159.7(3) ?
C1 N1 S1 O2 . . . . 177.3(3) ?
C8 N1 S1 O2 . . . . -30.7(3) ?
C1 N1 S1 C9 . . . . -66.9(3) ?
C8 N1 S1 C9 . . . . 85.1(3) ?
C14 C9 S1 O1 . . . . 169.5(3) ?
C10 C9 S1 O1 . . . . -11.9(4) ?
C14 C9 S1 O2 . . . . 36.8(4) ?
C10 C9 S1 O2 . . . . -144.7(3) ?
C14 C9 S1 N1 . . . . -76.6(3) ?
C10 C9 S1 N1 . . . . 102.0(3) ?
